data_7717670
loop_
_publ_author_name
'Ma, Xiaoqin'
'Zhao, Xinjun'
'Zhang, Qianzhen'
'Long, Xifa'
'Yang, Yun'

_publ_section_title
;
 Structural modification of hydroxyborates by adjusting the number of
 shared oxygen atoms and hydroxyl groups for further performance
 enhancement
;
_journal_name_full 'Dalton Transactions'
_journal_paper_doi 10.1039/D4DT03136A
_journal_year 2025
_chemical_formula_moiety 'B5 Cs H4 O10'
_chemical_formula_sum 'B5 Cs H4 O10'
_chemical_formula_weight 350.99
_space_group_crystal_system monoclinic
_space_group_IT_number 14
_space_group_name_Hall '-P 2yn'
_space_group_name_H-M_alt 'P 1 21/n 1'
_atom_sites_solution_hydrogens difmap
_audit_creation_date 2021-11-18
_audit_creation_method
;
Olex2 1.2
(compiled 2018.05.29 svn.r3508 for OlexSys, GUI svn.r5506)
;
_audit_update_record
;
2024-10-28 deposited with the CCDC.	2024-12-13 downloaded from the CCDC.
;
_cell_angle_alpha 90
_cell_angle_beta 110.895(6)
_cell_angle_gamma 90
_cell_formula_units_Z 4
_cell_length_a 10.1898(19)
_cell_length_b 7.6098(17)
_cell_length_c 12.930(3)
_cell_measurement_reflns_used 1806
_cell_measurement_temperature 273.15
_cell_measurement_theta_max 25.12
_cell_measurement_theta_min 3.16
_cell_volume 936.7(4)
_computing_cell_refinement 'SAINT V8.38A (?, 2016)'
_computing_data_reduction 'SAINT V8.38A (?, 2016)'
_computing_molecular_graphics 'Olex2 (Dolomanov et al., 2009)'
_computing_publication_material 'Olex2 (Dolomanov et al., 2009)'
_computing_structure_refinement 'ShelXL (Sheldrick, 2015)'
_computing_structure_solution 'SHELXT 2018/2 (Sheldrick, 2018)'
_diffrn_ambient_temperature 273.15
_diffrn_measured_fraction_theta_full 0.999
_diffrn_measured_fraction_theta_max 0.997
_diffrn_measurement_device_type 'Bruker APEX-II CCD'
_diffrn_measurement_method '\f and \w scans'
_diffrn_radiation_type MoK\a
_diffrn_radiation_wavelength 0.71073
_diffrn_reflns_av_R_equivalents 0.0971
_diffrn_reflns_av_unetI/netI 0.0730
_diffrn_reflns_Laue_measured_fraction_full 0.999
_diffrn_reflns_Laue_measured_fraction_max 0.997
_diffrn_reflns_limit_h_max 11
_diffrn_reflns_limit_h_min -13
_diffrn_reflns_limit_k_max 9
_diffrn_reflns_limit_k_min -9
_diffrn_reflns_limit_l_max 16
_diffrn_reflns_limit_l_min -16
_diffrn_reflns_number 10264
_diffrn_reflns_point_group_measured_fraction_full 0.999
_diffrn_reflns_point_group_measured_fraction_max 0.997
_diffrn_reflns_theta_full 25.242
_diffrn_reflns_theta_max 27.601
_diffrn_reflns_theta_min 2.201
_diffrn_standards_number 0
_exptl_absorpt_coefficient_mu 3.989
_exptl_absorpt_correction_T_max 0.7456
_exptl_absorpt_correction_T_min 0.6417
_exptl_absorpt_correction_type none
_exptl_absorpt_process_details
;
SADABS-2016/2 (Bruker,2016/2) was used for absorption correction.
wR2(int) was 0.1013 before and 0.0835 after correction.
The Ratio of minimum to maximum transmission is 0.8606.
The \l/2 correction factor is Not present.
;
_exptl_crystal_colour 'clear light colourless'
_exptl_crystal_colour_lustre clear
_exptl_crystal_colour_modifier light
_exptl_crystal_colour_primary colourless
_exptl_crystal_density_diffrn 2.489
_exptl_crystal_description block
_exptl_crystal_F_000 656
_exptl_crystal_size_max 0.14
_exptl_crystal_size_mid 0.09
_exptl_crystal_size_min 0.04
_refine_diff_density_max 0.849
_refine_diff_density_min -1.206
_refine_diff_density_rms 0.206
_refine_ls_extinction_method none
_refine_ls_goodness_of_fit_ref 1.050
_refine_ls_hydrogen_treatment refall
_refine_ls_matrix_type full
_refine_ls_number_parameters 161
_refine_ls_number_reflns 2164
_refine_ls_number_restraints 4
_refine_ls_restrained_S_all 1.049
_refine_ls_R_factor_all 0.0835
_refine_ls_R_factor_gt 0.0460
_refine_ls_shift/su_max 0.000
_refine_ls_shift/su_mean 0.000
_refine_ls_structure_factor_coef Fsqd
_refine_ls_weighting_details 'w=1/[\s^2^(Fo^2^)+(0.0193P)^2^+5.2509P] where P=(Fo^2^+2Fc^2^)/3'
_refine_ls_weighting_scheme calc
_refine_ls_wR_factor_gt 0.0847
_refine_ls_wR_factor_ref 0.1013
_reflns_Friedel_coverage 0.000
_reflns_number_gt 1418
_reflns_number_total 2164
_reflns_threshold_expression 'I > 2\s(I)'
_cod_data_source_file d4dt03136a2.cif
_cod_data_source_block 1118
_cod_original_cell_volume 936.7(3)
_cod_original_formula_sum 'B5 H4 Cs O10'
_cod_database_code 7717670
_shelx_shelxl_version_number 2018/3
_shelx_space_group_comment
;
The symmetry employed for this shelxl refinement is uniquely defined
by the following loop, which should always be used as a source of
symmetry information in preference to the above space-group names.
They are only intended as comments.
;
_shelx_estimated_absorpt_t_max 0.857
_shelx_estimated_absorpt_t_min 0.605
_olex2_refinement_description
;
1. Restrained distances
 O6-H6 = O1-H1 = O4-H4 = O9-H9
 0.95 with sigma of 0.02
;
_olex2_submission_special_instructions 'No special instructions were received'

loop_
_space_group_symop_operation_xyz
'x, y, z'
'-x+1/2, y+1/2, -z+1/2'
'-x, -y, -z'
'x-1/2, -y-1/2, z-1/2'

loop_
_atom_site_label
_atom_site_type_symbol
_atom_site_fract_x
_atom_site_fract_y
_atom_site_fract_z
_atom_site_U_iso_or_equiv
_atom_site_adp_type
_atom_site_occupancy
_atom_site_site_symmetry_order
_atom_site_calc_flag
_atom_site_refinement_flags_posn
_atom_site_refinement_flags_adp
_atom_site_refinement_flags_occupancy
_atom_site_disorder_assembly
_atom_site_disorder_group
Cs1 Cs 0.81974(5) 0.83845(7) 0.68966(4) 0.03403(17) Uani 1 1 d . . . . .
O2 O -0.1119(4) 0.6796(6) 0.3100(4) 0.0203(10) Uani 1 1 d . . . . .
O3 O 0.0806(4) 0.8315(7) 0.4388(4) 0.0239(10) Uani 1 1 d . . . . .
O7 O 0.3092(4) 0.7793(6) 0.4300(4) 0.0242(11) Uani 1 1 d . . . . .
O1 O -0.1568(5) 0.9078(7) 0.4117(4) 0.0271(12) Uani 1 1 d D . . . .
O10 O 0.1214(4) 0.5884(6) 0.3353(4) 0.0242(11) Uani 1 1 d . . . . .
O5 O 0.2128(5) 0.5847(7) 0.5330(4) 0.0290(12) Uani 1 1 d . . . . .
O8 O 0.4596(4) 0.6383(7) 0.5953(4) 0.0272(12) Uani 1 1 d . . . . .
O6 O 0.3711(5) 0.4552(7) 0.6983(4) 0.0268(12) Uani 1 1 d D . . . .
O4 O -0.0673(5) 0.4561(7) 0.1988(4) 0.0292(12) Uani 1 1 d D . . . .
O9 O 0.5564(5) 0.8019(7) 0.4898(4) 0.0317(13) Uani 1 1 d D . . . .
B2 B -0.0602(8) 0.8092(11) 0.3884(6) 0.0198(16) Uani 1 1 d . . . . .
B5 B 0.3417(8) 0.5589(10) 0.6067(7) 0.0206(17) Uani 1 1 d . . . . .
B4 B 0.4380(7) 0.7424(11) 0.5032(7) 0.0212(17) Uani 1 1 d . . . . .
B1 B -0.0170(8) 0.5749(11) 0.2830(7) 0.0248(18) Uani 1 1 d . . . . .
B3 B 0.1833(8) 0.6935(10) 0.4357(7) 0.0201(17) Uani 1 1 d . . . . .
H1 H -0.121(7) 1.006(6) 0.458(5) 0.03(2) Uiso 1 1 d D . . . .
H9 H 0.534(10) 0.870(12) 0.424(5) 0.08(4) Uiso 1 1 d D . . . .
H4 H -0.166(3) 0.441(14) 0.166(8) 0.09(4) Uiso 1 1 d D . . . .
H6 H 0.289(5) 0.408(11) 0.705(7) 0.05(3) Uiso 1 1 d D . . . .

loop_
_atom_site_aniso_label
_atom_site_aniso_U_11
_atom_site_aniso_U_22
_atom_site_aniso_U_33
_atom_site_aniso_U_23
_atom_site_aniso_U_13
_atom_site_aniso_U_12
Cs1 0.0264(2) 0.0372(3) 0.0333(3) 0.0060(3) 0.00421(19) 0.0007(2)
O2 0.014(2) 0.021(3) 0.024(3) -0.007(2) 0.0037(19) -0.0023(19)
O3 0.015(2) 0.028(3) 0.025(3) -0.009(2) 0.0018(19) 0.001(2)
O7 0.016(2) 0.029(3) 0.024(3) 0.008(2) 0.003(2) 0.0011(19)
O1 0.015(2) 0.031(3) 0.033(3) -0.017(2) 0.005(2) 0.001(2)
O10 0.015(2) 0.022(3) 0.031(3) -0.012(2) 0.003(2) 0.0027(19)
O5 0.016(2) 0.034(3) 0.033(3) 0.008(2) 0.004(2) -0.004(2)
O8 0.018(2) 0.034(3) 0.027(3) 0.007(2) 0.005(2) -0.002(2)
O6 0.021(2) 0.031(3) 0.025(3) 0.007(2) 0.005(2) -0.002(2)
O4 0.018(2) 0.033(3) 0.032(3) -0.014(2) 0.004(2) -0.002(2)
O9 0.014(2) 0.047(4) 0.029(3) 0.011(3) 0.003(2) -0.006(2)
B2 0.020(3) 0.025(5) 0.015(4) -0.001(3) 0.007(3) -0.001(3)
B5 0.018(4) 0.020(4) 0.020(4) 0.001(3) 0.001(3) -0.001(3)
B4 0.012(3) 0.023(4) 0.021(4) 0.003(3) -0.003(3) 0.003(3)
B1 0.020(4) 0.021(4) 0.032(5) 0.001(4) 0.008(3) 0.000(3)
B3 0.019(4) 0.019(4) 0.018(4) -0.003(3) 0.000(3) 0.000(3)

loop_
_atom_type_symbol
_atom_type_description
_atom_type_scat_dispersion_real
_atom_type_scat_dispersion_imag
_atom_type_scat_source
B B 0.0013 0.0007 'International Tables Vol C Tables 4.2.6.8 and 6.1.1.4'
Cs Cs -0.3680 2.1192 'International Tables Vol C Tables 4.2.6.8 and 6.1.1.4'
H H 0.0000 0.0000 'International Tables Vol C Tables 4.2.6.8 and 6.1.1.4'
O O 0.0106 0.0060 'International Tables Vol C Tables 4.2.6.8 and 6.1.1.4'

loop_
_geom_angle_atom_site_label_1
_geom_angle_atom_site_label_2
_geom_angle_atom_site_label_3
_geom_angle
_geom_angle_site_symmetry_1
_geom_angle_site_symmetry_3
_geom_angle_publ_flag
O3 Cs1 O1 44.16(11) 3_676 1_655 ?
O3 Cs1 O8 125.12(10) 3_676 . ?
O3 Cs1 O8 72.49(11) 3_676 2_656 ?
O3 Cs1 B1 115.79(15) 3_676 3_666 ?
O7 Cs1 O3 142.34(12) 4_676 3_676 ?
O7 Cs1 O3 42.07(11) 3_676 3_676 ?
O7 Cs1 O7 122.57(12) 4_676 3_676 ?
O7 Cs1 O1 65.09(12) 3_676 1_655 ?
O7 Cs1 O1 172.10(11) 4_676 1_655 ?
O7 Cs1 O10 83.87(12) 4_676 3_666 ?
O7 Cs1 O10 149.06(12) 3_676 3_666 ?
O7 Cs1 O8 80.68(11) 4_676 . ?
O7 Cs1 O8 91.46(11) 3_676 . ?
O7 Cs1 O8 70.75(11) 4_676 2_656 ?
O7 Cs1 O8 80.99(11) 3_676 2_656 ?
O7 Cs1 O4 71.19(12) 4_676 3_666 ?
O7 Cs1 B1 82.92(16) 4_676 3_666 ?
O7 Cs1 B1 154.23(16) 3_676 3_666 ?
O1 Cs1 O8 97.80(10) 1_655 . ?
O10 Cs1 O3 121.04(12) 4_676 3_676 ?
O10 Cs1 O3 125.65(12) 3_666 3_676 ?
O10 Cs1 O7 84.06(12) 4_676 3_676 ?
O10 Cs1 O7 42.45(11) 4_676 4_676 ?
O10 Cs1 O1 88.23(12) 3_666 1_655 ?
O10 Cs1 O1 143.00(11) 4_676 1_655 ?
O10 Cs1 O10 113.03(13) 4_676 3_666 ?
O10 Cs1 O8 78.20(11) 4_676 2_656 ?
O10 Cs1 O8 76.25(11) 3_666 . ?
O10 Cs1 O8 61.44(11) 4_676 . ?
O10 Cs1 O8 126.42(11) 3_666 2_656 ?
O10 Cs1 O4 113.46(12) 4_676 3_666 ?
O10 Cs1 B1 21.17(14) 3_666 3_666 ?
O10 Cs1 B1 121.31(16) 4_676 3_666 ?
O8 Cs1 O1 114.16(11) 2_656 1_655 ?
O8 Cs1 O8 139.53(6) 2_656 . ?
O8 Cs1 B1 106.96(15) 2_656 3_666 ?
O6 Cs1 O3 65.17(12) 2_656 3_676 ?
O6 Cs1 O7 97.68(12) 2_656 3_676 ?
O6 Cs1 O7 90.38(12) 2_656 4_676 ?
O6 Cs1 O1 90.36(12) 2_656 1_655 ?
O6 Cs1 O10 114.69(13) 2_656 4_676 ?
O6 Cs1 O10 97.86(12) 2_656 3_666 ?
O6 Cs1 O8 38.87(11) 2_656 2_656 ?
O6 Cs1 O8 169.71(12) 2_656 . ?
O6 Cs1 O4 59.84(13) 2_656 3_666 ?
O6 Cs1 B1 76.72(16) 2_656 3_666 ?
O4 Cs1 O3 113.92(12) 3_666 3_676 ?
O4 Cs1 O7 155.34(12) 3_666 3_676 ?
O4 Cs1 O1 102.49(12) 3_666 1_655 ?
O4 Cs1 O10 41.01(11) 3_666 3_666 ?
O4 Cs1 O8 85.69(11) 3_666 2_656 ?
O4 Cs1 O8 111.91(12) 3_666 . ?
O4 Cs1 B1 21.71(15) 3_666 3_666 ?
O9 Cs1 O3 88.77(12) . 3_676 ?
O9 Cs1 O7 66.31(13) . 3_676 ?
O9 Cs1 O7 118.05(13) . 4_676 ?
O9 Cs1 O1 61.79(12) . 1_655 ?
O9 Cs1 O10 88.01(13) . 4_676 ?
O9 Cs1 O10 87.87(13) . 3_666 ?
O9 Cs1 O8 145.69(13) . 2_656 ?
O9 Cs1 O8 38.03(12) . . ?
O9 Cs1 O6 151.49(14) . 2_656 ?
O9 Cs1 O4 128.55(14) . 3_666 ?
O9 Cs1 B1 107.05(17) . 3_666 ?
B1 Cs1 O1 89.59(16) 3_666 1_655 ?
B1 Cs1 O8 96.99(15) 3_666 . ?
B2 O2 B1 118.5(5) . . ?
B2 O3 Cs1 108.0(4) . 3_676 ?
B2 O3 B3 122.0(6) . . ?
B3 O3 Cs1 100.0(4) . 3_676 ?
Cs1 O7 Cs1 86.50(12) 4_575 3_676 ?
B4 O7 Cs1 129.2(4) . 3_676 ?
B4 O7 Cs1 104.8(4) . 4_575 ?
B4 O7 B3 121.6(6) . . ?
B3 O7 Cs1 101.8(4) . 3_676 ?
B3 O7 Cs1 104.6(4) . 4_575 ?
Cs1 O1 H1 69(5) 1_455 . ?
B2 O1 Cs1 116.0(4) . 1_455 ?
B2 O1 H1 116(4) . . ?
Cs1 O10 Cs1 86.61(11) 4_575 3_666 ?
B1 O10 Cs1 94.1(4) . 3_666 ?
B1 O10 Cs1 118.8(5) . 4_575 ?
B1 O10 B3 122.3(6) . . ?
B3 O10 Cs1 105.0(4) . 4_575 ?
B3 O10 Cs1 125.6(4) . 3_666 ?
B5 O5 B3 123.6(6) . . ?
Cs1 O8 Cs1 75.09(8) 2_646 . ?
B5 O8 Cs1 156.7(4) . . ?
B5 O8 Cs1 88.2(4) . 2_646 ?
B4 O8 Cs1 83.3(4) . . ?
B4 O8 Cs1 150.9(4) . 2_646 ?
B4 O8 B5 117.4(5) . . ?
Cs1 O6 H6 129(5) 2_646 . ?
B5 O6 Cs1 116.4(4) . 2_646 ?
B5 O6 H6 112(5) . . ?
Cs1 O4 H4 130(7) 3_666 . ?
B1 O4 Cs1 95.2(4) . 3_666 ?
B1 O4 H4 118(7) . . ?
Cs1 O9 H9 125(6) . . ?
B4 O9 Cs1 118.9(4) . . ?
B4 O9 H9 110(6) . . ?
O3 B2 O2 120.2(6) . . ?
O1 B2 O2 116.3(6) . . ?
O1 B2 O3 123.5(6) . . ?
O5 B5 Cs1 162.8(5) . 2_646 ?
O5 B5 O8 121.7(7) . . ?
O5 B5 O6 124.1(6) . . ?
O8 B5 Cs1 70.8(3) . 2_646 ?
O6 B5 Cs1 45.3(3) . 2_646 ?
O6 B5 O8 114.3(6) . . ?
Cs1 B4 Cs1 123.9(2) 4_575 . ?
O7 B4 Cs1 156.3(5) . . ?
O7 B4 Cs1 55.4(4) . 4_575 ?
O7 B4 O8 122.7(6) . . ?
O7 B4 O9 122.0(7) . . ?
O8 B4 Cs1 75.8(3) . . ?
O8 B4 Cs1 135.3(5) . 4_575 ?
O9 B4 Cs1 83.0(4) . 4_575 ?
O9 B4 Cs1 43.1(3) . . ?
O9 B4 O8 115.3(6) . . ?
O2 B1 Cs1 150.5(5) . 3_666 ?
O10 B1 Cs1 64.8(4) . 3_666 ?
O10 B1 O2 122.3(7) . . ?
O10 B1 O4 118.8(7) . . ?
O4 B1 Cs1 63.1(4) . 3_666 ?
O4 B1 O2 118.9(6) . . ?
Cs1 B3 Cs1 70.83(14) 4_575 3_676 ?
O3 B3 Cs1 57.9(3) . 3_676 ?
O3 B3 Cs1 121.5(4) . 4_575 ?
O7 B3 Cs1 56.7(3) . 3_676 ?
O7 B3 Cs1 54.2(3) . 4_575 ?
O7 B3 O3 108.8(6) . . ?
O10 B3 Cs1 101.1(4) . 3_676 ?
O10 B3 Cs1 53.8(3) . 4_575 ?
O10 B3 O3 108.9(5) . . ?
O10 B3 O7 107.9(6) . . ?
O5 B3 Cs1 130.4(4) . 4_575 ?
O5 B3 Cs1 148.4(5) . 3_676 ?
O5 B3 O3 108.1(6) . . ?
O5 B3 O7 112.6(5) . . ?
O5 B3 O10 110.4(6) . . ?

loop_
_geom_bond_atom_site_label_1
_geom_bond_atom_site_label_2
_geom_bond_distance
_geom_bond_site_symmetry_2
_geom_bond_publ_flag
Cs1 O3 3.362(5) 3_676 ?
Cs1 O7 3.273(5) 4_676 ?
Cs1 O7 3.337(5) 3_676 ?
Cs1 O1 3.723(5) 1_655 ?
Cs1 O10 3.264(5) 4_676 ?
Cs1 O10 3.339(5) 3_666 ?
Cs1 O8 3.753(4) . ?
Cs1 O8 3.679(5) 2_656 ?
Cs1 O6 3.092(5) 2_656 ?
Cs1 O4 3.297(5) 3_666 ?
Cs1 O9 3.002(5) . ?
Cs1 B1 3.682(8) 3_666 ?
O2 B2 1.378(9) . ?
O2 B1 1.389(9) . ?
O3 B2 1.358(8) . ?
O3 B3 1.492(9) . ?
O7 B4 1.346(8) . ?
O7 B3 1.464(9) . ?
O1 B2 1.354(9) . ?
O1 H1 0.94(2) . ?
O10 B1 1.333(9) . ?
O10 B3 1.463(9) . ?
O5 B5 1.334(8) . ?
O5 B3 1.445(9) . ?
O8 B5 1.398(9) . ?
O8 B4 1.382(9) . ?
O6 B5 1.364(9) . ?
O6 H6 0.94(2) . ?
O4 B1 1.367(10) . ?
O4 H4 0.95(2) . ?
O9 B4 1.356(9) . ?
O9 H9 0.95(2) . ?

loop_
_geom_torsion_atom_site_label_1
_geom_torsion_atom_site_label_2
_geom_torsion_atom_site_label_3
_geom_torsion_atom_site_label_4
_geom_torsion
_geom_torsion_site_symmetry_1
_geom_torsion_site_symmetry_2
_geom_torsion_site_symmetry_3
_geom_torsion_site_symmetry_4
_geom_torsion_publ_flag
Cs1 O3 B2 O2 98.4(7) 3_676 . . . ?
Cs1 O3 B2 O1 -82.5(7) 3_676 . . . ?
Cs1 O3 B3 Cs1 -33.0(4) 3_676 . . 4_575 ?
Cs1 O3 B3 O7 25.9(5) 3_676 . . . ?
Cs1 O3 B3 O10 -91.5(5) 3_676 . . . ?
Cs1 O3 B3 O5 148.5(4) 3_676 . . . ?
Cs1 O7 B4 Cs1 -1.0(17) 3_676 . . . ?
Cs1 O7 B4 Cs1 -97.7(5) 3_676 . . 4_575 ?
Cs1 O7 B4 Cs1 96.7(13) 4_575 . . . ?
Cs1 O7 B4 O8 136.6(6) 3_676 . . . ?
Cs1 O7 B4 O8 -125.7(7) 4_575 . . . ?
Cs1 O7 B4 O9 52.7(8) 4_575 . . . ?
Cs1 O7 B4 O9 -45.0(10) 3_676 . . . ?
Cs1 O7 B3 Cs1 -89.4(2) 4_575 . . 3_676 ?
Cs1 O7 B3 Cs1 89.4(2) 3_676 . . 4_575 ?
Cs1 O7 B3 O3 -26.3(5) 3_676 . . . ?
Cs1 O7 B3 O3 -115.7(5) 4_575 . . . ?
Cs1 O7 B3 O10 91.8(5) 3_676 . . . ?
Cs1 O7 B3 O10 2.3(6) 4_575 . . . ?
Cs1 O7 B3 O5 -146.1(5) 3_676 . . . ?
Cs1 O7 B3 O5 124.5(5) 4_575 . . . ?
Cs1 O1 B2 O2 110.0(6) 1_455 . . . ?
Cs1 O1 B2 O3 -69.2(8) 1_455 . . . ?
Cs1 O10 B1 Cs1 88.4(3) 4_575 . . 3_666 ?
Cs1 O10 B1 O2 -124.4(6) 4_575 . . . ?
Cs1 O10 B1 O2 147.2(7) 3_666 . . . ?
Cs1 O10 B1 O4 54.5(9) 4_575 . . . ?
Cs1 O10 B1 O4 -33.9(7) 3_666 . . . ?
Cs1 O10 B3 Cs1 152.7(2) 3_666 . . 3_676 ?
Cs1 O10 B3 Cs1 56.0(3) 4_575 . . 3_676 ?
Cs1 O10 B3 Cs1 96.7(3) 3_666 . . 4_575 ?
Cs1 O10 B3 O3 115.6(5) 4_575 . . . ?
Cs1 O10 B3 O3 -147.6(4) 3_666 . . . ?
Cs1 O10 B3 O7 -2.3(6) 4_575 . . . ?
Cs1 O10 B3 O7 94.4(6) 3_666 . . . ?
Cs1 O10 B3 O5 -125.8(5) 4_575 . . . ?
Cs1 O10 B3 O5 -29.1(7) 3_666 . . . ?
Cs1 O8 B5 Cs1 -43.8(10) . . . 2_646 ?
Cs1 O8 B5 O5 -166.8(7) 2_646 . . . ?
Cs1 O8 B5 O5 149.4(7) . . . . ?
Cs1 O8 B5 O6 13.1(6) 2_646 . . . ?
Cs1 O8 B5 O6 -30.7(15) . . . . ?
Cs1 O8 B4 Cs1 -42.0(8) 2_646 . . . ?
Cs1 O8 B4 Cs1 82.2(10) 2_646 . . 4_575 ?
Cs1 O8 B4 Cs1 124.3(5) . . . 4_575 ?
Cs1 O8 B4 O7 154.2(5) 2_646 . . . ?
Cs1 O8 B4 O7 -163.8(7) . . . . ?
Cs1 O8 B4 O9 -24.3(13) 2_646 . . . ?
Cs1 O8 B4 O9 17.7(6) . . . . ?
Cs1 O6 B5 O5 162.4(6) 2_646 . . . ?
Cs1 O6 B5 O8 -17.5(8) 2_646 . . . ?
Cs1 O4 B1 O2 -146.6(6) 3_666 . . . ?
Cs1 O4 B1 O10 34.4(7) 3_666 . . . ?
Cs1 O9 B4 Cs1 -162.8(3) . . . 4_575 ?
Cs1 O9 B4 O7 155.9(6) . . . . ?
Cs1 O9 B4 O8 -25.6(8) . . . . ?
B2 O2 B1 Cs1 99.8(10) . . . 3_666 ?
B2 O2 B1 O10 4.4(11) . . . . ?
B2 O2 B1 O4 -174.5(7) . . . . ?
B2 O3 B3 Cs1 85.8(7) . . . 4_575 ?
B2 O3 B3 Cs1 118.8(6) . . . 3_676 ?
B2 O3 B3 O7 144.7(6) . . . . ?
B2 O3 B3 O10 27.3(9) . . . . ?
B2 O3 B3 O5 -92.7(7) . . . . ?
B5 O5 B3 Cs1 58.5(9) . . . 4_575 ?
B5 O5 B3 Cs1 -65.6(11) . . . 3_676 ?
B5 O5 B3 O3 -123.2(7) . . . . ?
B5 O5 B3 O7 -2.9(10) . . . . ?
B5 O5 B3 O10 117.8(7) . . . . ?
B5 O8 B4 Cs1 168.7(6) . . . . ?
B5 O8 B4 Cs1 -67.0(8) . . . 4_575 ?
B5 O8 B4 O7 4.9(11) . . . . ?
B5 O8 B4 O9 -173.6(6) . . . . ?
B4 O7 B3 Cs1 152.5(7) . . . 3_676 ?
B4 O7 B3 Cs1 -118.1(7) . . . 4_575 ?
B4 O7 B3 O3 126.2(7) . . . . ?
B4 O7 B3 O10 -115.7(7) . . . . ?
B4 O7 B3 O5 6.4(9) . . . . ?
B4 O8 B5 Cs1 165.6(6) . . . 2_646 ?
B4 O8 B5 O5 -1.2(10) . . . . ?
B4 O8 B5 O6 178.7(6) . . . . ?
B1 O2 B2 O3 -0.9(10) . . . . ?
B1 O2 B2 O1 179.9(6) . . . . ?
B1 O10 B3 Cs1 -139.5(7) . . . 4_575 ?
B1 O10 B3 Cs1 -83.5(7) . . . 3_676 ?
B1 O10 B3 O3 -23.8(9) . . . . ?
B1 O10 B3 O7 -141.8(6) . . . . ?
B1 O10 B3 O5 94.7(8) . . . . ?
B3 O3 B2 O2 -16.5(10) . . . . ?
B3 O3 B2 O1 162.7(7) . . . . ?
B3 O7 B4 Cs1 -145.4(11) . . . . ?
B3 O7 B4 Cs1 117.9(6) . . . 4_575 ?
B3 O7 B4 O8 -7.8(11) . . . . ?
B3 O7 B4 O9 170.6(7) . . . . ?
B3 O10 B1 Cs1 -137.4(7) . . . 3_666 ?
B3 O10 B1 O2 9.8(11) . . . . ?
B3 O10 B1 O4 -171.3(7) . . . . ?
B3 O5 B5 Cs1 -132.6(15) . . . 2_646 ?
B3 O5 B5 O8 0.6(11) . . . . ?
B3 O5 B5 O6 -179.4(7) . . . . ?
